data_7123693
loop_
_publ_author_name
'Qiang, Wang'
'Yuan, Ting'
'Liu, Qiang'
'Xu, Yong'
'Xie, Guanqun'
'Lv, Xin'
'Ding, Shujiang'
'Li, Chen'
'Wang, Xiaoxia'

_publ_section_title
;
 External oxidant-free oxidation/[3+2] cycloaddition/ aromatization
 cascade: electrochemical synthesis of polycyclic N-heterocycles
;
_journal_name_full 'Chemical Communications'
_journal_paper_doi 10.1039/C9CC04336E
_journal_year 2019
_chemical_formula_sum 'C22 H18 Cl N O3'
_chemical_formula_weight 379.82
_space_group_crystal_system monoclinic
_space_group_IT_number 14
_space_group_name_Hall '-P 2ybc'
_space_group_name_H-M_alt 'P 1 21/c 1'
_symmetry_space_group_name_Hall '-P 2ybc'
_symmetry_space_group_name_H-M 'P 1 21/c 1'
_atom_sites_solution_hydrogens geom
_audit_block_doi 10.5517/ccdc.csd.cc229zky
_audit_creation_method SHELXL-2014/7
_audit_update_record
;
2019-05-15 deposited with the CCDC.    2019-06-19 downloaded from the CCDC.
;
_cell_angle_alpha 90
_cell_angle_beta 96.623(3)
_cell_angle_gamma 90
_cell_formula_units_Z 4
_cell_length_a 9.7422(7)
_cell_length_b 8.7533(5)
_cell_length_c 21.6004(14)
_cell_measurement_reflns_used 7898
_cell_measurement_temperature 295(2)
_cell_measurement_theta_max 27.52
_cell_measurement_theta_min 2.51
_cell_volume 1829.7(2)
_computing_cell_refinement 'Siemens SMART & SAINT'
_computing_data_collection 'Siemens SMART'
_computing_data_reduction 'Siemens XPREP'
_computing_molecular_graphics 'Bruker SHELXTL'
_computing_publication_material 'Bruker SHELXTL'
_computing_structure_refinement 'S'Siemens SHELXTL'
_computing_structure_solution 'Siemens SHELXTL'
_diffrn_ambient_temperature 295(2)
_diffrn_measured_fraction_theta_full 0.998
_diffrn_measured_fraction_theta_max 0.991
_diffrn_measurement_device_type 'Bruker APEX-II CCD'
_diffrn_measurement_method '\f and \w scans'
_diffrn_radiation_type MoK\a
_diffrn_radiation_wavelength 0.71073
_diffrn_reflns_av_R_equivalents 0.0284
_diffrn_reflns_av_unetI/netI 0.0288
_diffrn_reflns_Laue_measured_fraction_full 0.998
_diffrn_reflns_Laue_measured_fraction_max 0.991
_diffrn_reflns_limit_h_max 12
_diffrn_reflns_limit_h_min -10
_diffrn_reflns_limit_k_max 11
_diffrn_reflns_limit_k_min -11
_diffrn_reflns_limit_l_max 28
_diffrn_reflns_limit_l_min -27
_diffrn_reflns_number 13175
_diffrn_reflns_point_group_measured_fraction_full 0.998
_diffrn_reflns_point_group_measured_fraction_max 0.991
_diffrn_reflns_theta_full 25.242
_diffrn_reflns_theta_max 27.519
_diffrn_reflns_theta_min 2.513
_exptl_absorpt_coefficient_mu 0.232
_exptl_absorpt_correction_T_max .0000
_exptl_absorpt_correction_T_min .0000
_exptl_absorpt_correction_type empirical
_exptl_absorpt_process_details 'SADABS (Sheldrick, 1996)'
_exptl_crystal_colour colorless
_exptl_crystal_density_diffrn 1.379
_exptl_crystal_description block
_exptl_crystal_F_000 792
_exptl_crystal_size_max .32
_exptl_crystal_size_mid .20
_exptl_crystal_size_min .12
_refine_diff_density_max 0.271
_refine_diff_density_min -0.285
_refine_diff_density_rms 0.062
_refine_ls_extinction_method none
_refine_ls_goodness_of_fit_ref 1.031
_refine_ls_hydrogen_treatment constr
_refine_ls_matrix_type full
_refine_ls_number_parameters 244
_refine_ls_number_reflns 4168
_refine_ls_number_restraints 0
_refine_ls_restrained_S_all 1.031
_refine_ls_R_factor_gt 0.0431
_refine_ls_shift/su_max 0.001
_refine_ls_shift/su_mean 0.000
_refine_ls_structure_factor_coef Fsqd
_refine_ls_weighting_details 'w=1/[\s^2^(Fo^2^)+(0.0641P)^2^+0.6389P] where P=(Fo^2^+2Fc^2^)/3'
_refine_ls_weighting_scheme calc
_refine_ls_wR_factor_gt 0.1247
_refine_ls_wR_factor_ref 0.1281
_reflns_Friedel_coverage 0.000
_reflns_number_gt 3694
_reflns_number_total 4168
_reflns_threshold_expression 'I > 2\s(I)'
_cod_data_source_file c9cc04336e2.cif
_cod_data_source_block a
_cod_database_code 7123693
_shelx_shelxl_version_number 2014/7
_shelx_space_group_comment
;
The symmetry employed for this shelxl refinement is uniquely defined
by the following loop, which should always be used as a source of
symmetry information in preference to the above space-group names.
They are only intended as comments.
;
_refine_ls_r_factor_ref 0.0474

loop_
_space_group_symop_operation_xyz
'x, y, z'
'-x, y+1/2, -z+1/2'
'-x, -y, -z'
'x, -y-1/2, z-1/2'

loop_
_atom_site_label
_atom_site_type_symbol
_atom_site_fract_x
_atom_site_fract_y
_atom_site_fract_z
_atom_site_U_iso_or_equiv
_atom_site_adp_type
_atom_site_occupancy
_atom_site_site_symmetry_order
_atom_site_calc_flag
_atom_site_refinement_flags_posn
_atom_site_refinement_flags_adp
Cl1 Cl 0.03499(7) 0.22824(7) 0.45476(3) 0.0781(2) Uani 1 1 d . .
O1 O 0.25005(14) -0.11213(15) 0.16231(6) 0.0609(3) Uani 1 1 d . .
O2 O 0.40023(14) -0.58172(14) 0.41484(5) 0.0561(3) Uani 1 1 d . .
O3 O 0.25656(14) -0.39458(15) 0.43499(5) 0.0582(3) Uani 1 1 d . .
N1 N 0.33649(12) -0.50838(13) 0.28289(5) 0.0352(3) Uani 1 1 d . .
C1 C 0.40130(16) -0.66072(17) 0.28394(7) 0.0428(3) Uani 1 1 d . .
H1A H 0.3859 -0.7143 0.3218 0.051 Uiso 1 1 calc R U
H1B H 0.5001 -0.6507 0.2828 0.051 Uiso 1 1 calc R U
C2 C 0.33767(18) -0.74900(17) 0.22762(8) 0.0452(4) Uani 1 1 d . .
H2A H 0.3844 -0.8464 0.2256 0.054 Uiso 1 1 calc R U
H2B H 0.2411 -0.7689 0.2315 0.054 Uiso 1 1 calc R U
C3 C 0.34929(15) -0.66037(17) 0.16875(7) 0.0399(3) Uani 1 1 d . .
C4 C 0.37149(18) -0.7329(2) 0.11359(8) 0.0501(4) Uani 1 1 d . .
H4A H 0.3789 -0.8388 0.1126 0.060 Uiso 1 1 calc R U
C5 C 0.38274(19) -0.6495(2) 0.06012(8) 0.0564(4) Uani 1 1 d . .
H5A H 0.3957 -0.6993 0.0232 0.068 Uiso 1 1 calc R U
C6 C 0.37473(19) -0.4921(2) 0.06151(8) 0.0539(4) Uani 1 1 d . .
H6A H 0.3836 -0.4360 0.0256 0.065 Uiso 1 1 calc R U
C7 C 0.35355(16) -0.41704(19) 0.11614(7) 0.0440(3) Uani 1 1 d . .
H7A H 0.3500 -0.3109 0.1169 0.053 Uiso 1 1 calc R U
C8 C 0.33753(13) -0.49990(17) 0.17010(7) 0.0364(3) Uani 1 1 d . .
C9 C 0.30662(13) -0.42824(15) 0.22876(6) 0.0343(3) Uani 1 1 d . .
C10 C 0.29360(14) -0.42791(16) 0.33223(6) 0.0355(3) Uani 1 1 d . .
C11 C 0.23115(13) -0.29404(16) 0.30850(7) 0.0351(3) Uani 1 1 d . .
C12 C 0.23992(14) -0.29284(16) 0.24342(6) 0.0349(3) Uani 1 1 d . .
C13 C 0.18352(16) -0.16904(17) 0.20039(7) 0.0418(3) Uani 1 1 d . .
C14 C 0.0385(2) -0.1155(3) 0.20520(9) 0.0650(5) Uani 1 1 d . .
H14A H 0.0006 -0.1717 0.2374 0.097 Uiso 1 1 calc R U
H14B H 0.0396 -0.0086 0.2151 0.097 Uiso 1 1 calc R U
H14C H -0.0172 -0.1320 0.1661 0.097 Uiso 1 1 calc R U
C15 C 0.32397(15) -0.47847(17) 0.39708(7) 0.0391(3) Uani 1 1 d . .
C16 C 0.2812(2) -0.4290(2) 0.50055(8) 0.0629(5) Uani 1 1 d . .
H16A H 0.2273 -0.3616 0.5232 0.094 Uiso 1 1 calc R U
H16B H 0.2552 -0.5329 0.5074 0.094 Uiso 1 1 calc R U
H16C H 0.3775 -0.4155 0.5147 0.094 Uiso 1 1 calc R U
C17 C 0.05196(16) -0.1716(2) 0.36750(8) 0.0485(4) Uani 1 1 d . .
H17A H -0.0040 -0.2571 0.3598 0.058 Uiso 1 1 calc R U
C18 C 0.00657(17) -0.0506(2) 0.40114(8) 0.0529(4) Uani 1 1 d . .
H18A H -0.0795 -0.0542 0.4158 0.064 Uiso 1 1 calc R U
C19 C 0.09070(18) 0.07507(19) 0.41260(7) 0.0486(4) Uani 1 1 d . .
C20 C 0.2193(2) 0.08196(19) 0.39209(8) 0.0519(4) Uani 1 1 d . .
H20A H 0.2759 0.1664 0.4011 0.062 Uiso 1 1 calc R U
C21 C 0.26279(16) -0.03872(18) 0.35786(7) 0.0442(3) Uani 1 1 d . .
H21A H 0.3487 -0.0340 0.3432 0.053 Uiso 1 1 calc R U
C22 C 0.18024(14) -0.16674(16) 0.34510(6) 0.0362(3) Uani 1 1 d . .

loop_
_atom_site_aniso_label
_atom_site_aniso_U_11
_atom_site_aniso_U_22
_atom_site_aniso_U_33
_atom_site_aniso_U_23
_atom_site_aniso_U_13
_atom_site_aniso_U_12
Cl1 0.1020(4) 0.0685(3) 0.0664(3) -0.0182(2) 0.0214(3) 0.0318(3)
O1 0.0686(8) 0.0528(7) 0.0625(8) 0.0198(6) 0.0126(6) 0.0040(6)
O2 0.0699(8) 0.0530(7) 0.0428(6) -0.0001(5) -0.0038(5) 0.0212(6)
O3 0.0755(8) 0.0640(8) 0.0352(6) 0.0026(5) 0.0072(5) 0.0273(6)
N1 0.0366(6) 0.0321(6) 0.0366(6) -0.0012(5) 0.0032(4) 0.0038(4)
C1 0.0500(8) 0.0353(7) 0.0427(8) 0.0001(6) 0.0038(6) 0.0113(6)
C2 0.0550(9) 0.0325(7) 0.0491(9) -0.0031(6) 0.0096(7) 0.0018(6)
C3 0.0378(7) 0.0401(7) 0.0422(8) -0.0044(6) 0.0058(6) -0.0006(6)
C4 0.0556(9) 0.0453(8) 0.0503(9) -0.0133(7) 0.0099(7) 0.0004(7)
C5 0.0640(10) 0.0635(11) 0.0439(9) -0.0154(8) 0.0155(8) -0.0023(9)
C6 0.0606(10) 0.0639(11) 0.0392(8) -0.0003(7) 0.0144(7) -0.0053(8)
C7 0.0474(8) 0.0438(8) 0.0417(8) -0.0005(6) 0.0087(6) -0.0025(6)
C8 0.0322(6) 0.0392(7) 0.0379(7) -0.0029(6) 0.0053(5) -0.0011(5)
C9 0.0328(6) 0.0330(7) 0.0371(7) 0.0002(5) 0.0037(5) -0.0008(5)
C10 0.0362(6) 0.0337(7) 0.0366(7) -0.0020(5) 0.0035(5) 0.0006(5)
C11 0.0328(6) 0.0328(6) 0.0394(7) -0.0013(5) 0.0035(5) 0.0000(5)
C12 0.0338(6) 0.0332(7) 0.0375(7) -0.0003(5) 0.0032(5) 0.0007(5)
C13 0.0473(8) 0.0349(7) 0.0422(7) 0.0003(6) 0.0012(6) 0.0027(6)
C14 0.0591(11) 0.0752(13) 0.0597(11) 0.0104(10) 0.0029(8) 0.0293(10)
C15 0.0409(7) 0.0375(7) 0.0377(7) -0.0026(6) 0.0000(5) -0.0001(6)
C16 0.0822(13) 0.0721(12) 0.0337(8) -0.0014(8) 0.0037(8) 0.0178(10)
C17 0.0392(7) 0.0487(9) 0.0586(10) -0.0049(7) 0.0095(7) -0.0003(6)
C18 0.0431(8) 0.0638(10) 0.0537(9) -0.0015(8) 0.0135(7) 0.0134(7)
C19 0.0619(10) 0.0460(8) 0.0385(8) -0.0027(6) 0.0081(7) 0.0173(7)
C20 0.0649(10) 0.0399(8) 0.0527(9) -0.0080(7) 0.0140(8) -0.0033(7)
C21 0.0462(8) 0.0409(8) 0.0476(8) -0.0047(6) 0.0143(6) -0.0025(6)
C22 0.0377(7) 0.0356(7) 0.0351(7) -0.0004(5) 0.0031(5) 0.0047(5)

loop_
_atom_type_symbol
_atom_type_description
_atom_type_scat_dispersion_real
_atom_type_scat_dispersion_imag
_atom_type_scat_source
C C 0.0033 0.0016 'International Tables Vol C Tables 4.2.6.8 and 6.1.1.4'
H H 0.0000 0.0000 'International Tables Vol C Tables 4.2.6.8 and 6.1.1.4'
N N 0.0061 0.0033 'International Tables Vol C Tables 4.2.6.8 and 6.1.1.4'
O O 0.0106 0.0060 'International Tables Vol C Tables 4.2.6.8 and 6.1.1.4'
Cl Cl 0.1484 0.1585 'International Tables Vol C Tables 4.2.6.8 and 6.1.1.4'

loop_
_geom_angle_atom_site_label_1
_geom_angle_atom_site_label_2
_geom_angle_atom_site_label_3
_geom_angle
C15 O3 C16 116.88(13)
C9 N1 C10 110.18(11)
C9 N1 C1 121.75(12)
C10 N1 C1 128.04(12)
N1 C1 C2 108.34(12)
N1 C1 H1A 110.0
C2 C1 H1A 110.0
N1 C1 H1B 110.0
C2 C1 H1B 110.0
H1A C1 H1B 108.4
C3 C2 C1 110.64(13)
C3 C2 H2A 109.5
C1 C2 H2A 109.5
C3 C2 H2B 109.5
C1 C2 H2B 109.5
H2A C2 H2B 108.1
C4 C3 C8 119.62(15)
C4 C3 C2 121.58(14)
C8 C3 C2 118.80(13)
C5 C4 C3 120.72(16)
C5 C4 H4A 119.6
C3 C4 H4A 119.6
C6 C5 C4 119.95(15)
C6 C5 H5A 120.0
C4 C5 H5A 120.0
C5 C6 C7 120.37(16)
C5 C6 H6A 119.8
C7 C6 H6A 119.8
C6 C7 C8 120.41(16)
C6 C7 H7A 119.8
C8 C7 H7A 119.8
C7 C8 C3 118.87(13)
C7 C8 C9 123.32(13)
C3 C8 C9 117.80(13)
N1 C9 C12 107.38(12)
N1 C9 C8 118.18(12)
C12 C9 C8 134.23(13)
N1 C10 C11 107.68(12)
N1 C10 C15 122.50(12)
C11 C10 C15 129.64(13)
C10 C11 C12 107.32(12)
C10 C11 C22 126.52(13)
C12 C11 C22 125.76(12)
C9 C12 C11 107.42(12)
C9 C12 C13 128.27(13)
C11 C12 C13 124.29(12)
O1 C13 C12 122.32(14)
O1 C13 C14 119.96(15)
C12 C13 C14 117.73(14)
C13 C14 H14A 109.5
C13 C14 H14B 109.5
H14A C14 H14B 109.5
C13 C14 H14C 109.5
H14A C14 H14C 109.5
H14B C14 H14C 109.5
O2 C15 O3 123.30(14)
O2 C15 C10 125.46(14)
O3 C15 C10 111.24(12)
O3 C16 H16A 109.5
O3 C16 H16B 109.5
H16A C16 H16B 109.5
O3 C16 H16C 109.5
H16A C16 H16C 109.5
H16B C16 H16C 109.5
C18 C17 C22 120.86(16)
C18 C17 H17A 119.6
C22 C17 H17A 119.6
C19 C18 C17 119.05(15)
C19 C18 H18A 120.5
C17 C18 H18A 120.5
C18 C19 C20 121.44(15)
C18 C19 Cl1 119.59(13)
C20 C19 Cl1 118.96(14)
C19 C20 C21 118.99(16)
C19 C20 H20A 120.5
C21 C20 H20A 120.5
C20 C21 C22 121.07(14)
C20 C21 H21A 119.5
C22 C21 H21A 119.5
C21 C22 C17 118.57(14)
C21 C22 C11 119.36(13)
C17 C22 C11 122.07(13)

loop_
_geom_bond_atom_site_label_1
_geom_bond_atom_site_label_2
_geom_bond_distance
Cl1 C19 1.7423(16)
O1 C13 1.212(2)
O2 C15 1.2042(18)
O3 C15 1.3286(19)
O3 C16 1.4408(19)
N1 C9 1.3658(18)
N1 C10 1.3817(17)
N1 C1 1.4745(18)
C1 C2 1.512(2)
C1 H1A 0.9700
C1 H1B 0.9700
C2 C3 1.505(2)
C2 H2A 0.9700
C2 H2B 0.9700
C3 C4 1.389(2)
C3 C8 1.410(2)
C4 C5 1.381(3)
C4 H4A 0.9300
C5 C6 1.381(3)
C5 H5A 0.9300
C6 C7 1.386(2)
C6 H6A 0.9300
C7 C8 1.397(2)
C7 H7A 0.9300
C8 C9 1.4756(19)
C9 C12 1.4052(19)
C10 C11 1.3907(19)
C10 C15 1.466(2)
C11 C12 1.418(2)
C11 C22 1.4842(19)
C12 C13 1.491(2)
C13 C14 1.503(2)
C14 H14A 0.9600
C14 H14B 0.9600
C14 H14C 0.9600
C16 H16A 0.9600
C16 H16B 0.9600
C16 H16C 0.9600
C17 C18 1.385(2)
C17 C22 1.392(2)
C17 H17A 0.9300
C18 C19 1.377(3)
C18 H18A 0.9300
C19 C20 1.377(2)
C20 C21 1.384(2)
C20 H20A 0.9300
C21 C22 1.388(2)
C21 H21A 0.9300

loop_
_geom_torsion_atom_site_label_1
_geom_torsion_atom_site_label_2
_geom_torsion_atom_site_label_3
_geom_torsion_atom_site_label_4
_geom_torsion
C9 N1 C1 C2 -39.94(18)
C10 N1 C1 C2 137.89(14)
N1 C1 C2 C3 54.47(17)
C1 C2 C3 C4 144.50(15)
C1 C2 C3 C8 -35.35(19)
C8 C3 C4 C5 0.3(2)
C2 C3 C4 C5 -179.58(16)
C3 C4 C5 C6 1.3(3)
C4 C5 C6 C7 -0.9(3)
C5 C6 C7 C8 -1.2(3)
C6 C7 C8 C3 2.7(2)
C6 C7 C8 C9 -176.31(14)
C4 C3 C8 C7 -2.3(2)
C2 C3 C8 C7 177.58(13)
C4 C3 C8 C9 176.82(13)
C2 C3 C8 C9 -3.3(2)
C10 N1 C9 C12 -1.11(15)
C1 N1 C9 C12 177.07(12)
C10 N1 C9 C8 -176.55(11)
C1 N1 C9 C8 1.63(19)
C7 C8 C9 N1 -159.16(13)
C3 C8 C9 N1 21.78(18)
C7 C8 C9 C12 26.9(2)
C3 C8 C9 C12 -152.14(15)
C9 N1 C10 C11 1.58(15)
C1 N1 C10 C11 -176.46(13)
C9 N1 C10 C15 -173.89(12)
C1 N1 C10 C15 8.1(2)
N1 C10 C11 C12 -1.39(15)
C15 C10 C11 C12 173.64(14)
N1 C10 C11 C22 -174.49(13)
C15 C10 C11 C22 0.5(2)
N1 C9 C12 C11 0.22(15)
C8 C9 C12 C11 174.61(14)
N1 C9 C12 C13 -178.32(13)
C8 C9 C12 C13 -3.9(3)
C10 C11 C12 C9 0.73(15)
C22 C11 C12 C9 173.90(13)
C10 C11 C12 C13 179.34(13)
C22 C11 C12 C13 -7.5(2)
C9 C12 C13 O1 -49.1(2)
C11 C12 C13 O1 132.64(17)
C9 C12 C13 C14 130.68(17)
C11 C12 C13 C14 -47.6(2)
C16 O3 C15 O2 1.8(3)
C16 O3 C15 C10 -177.86(15)
N1 C10 C15 O2 8.9(2)
C11 C10 C15 O2 -165.51(16)
N1 C10 C15 O3 -171.48(13)
C11 C10 C15 O3 14.1(2)
C22 C17 C18 C19 -0.4(3)
C17 C18 C19 C20 -0.9(3)
C17 C18 C19 Cl1 179.92(13)
C18 C19 C20 C21 1.7(3)
Cl1 C19 C20 C21 -179.12(14)
C19 C20 C21 C22 -1.2(3)
C20 C21 C22 C17 0.0(2)
C20 C21 C22 C11 -179.68(15)
C18 C17 C22 C21 0.8(2)
C18 C17 C22 C11 -179.51(15)
C10 C11 C22 C21 97.91(18)
C12 C11 C22 C21 -73.97(19)
C10 C11 C22 C17 -81.8(2)
C12 C11 C22 C17 106.35(18)
